data_1001404
loop_
_publ_author_name
'Bourgault, D'
'Martin, C'
'Michel, C'
'Hervieu, M'
'Provost, J'
'Raveau, B'

_publ_section_title
;
Tl~1-x~ Pr~x~ Sr~2-y~ Pr~y~ Cu O~5-$~-delta: First Member of the Family
Tl A~2~ Ca~m-1~ Cu~m~ O~2m+ ~(A= Ba, Sr)
;
_journal_coden_ASTM JSSCBI
_journal_name_full 'Journal of Solid State Chemistry'
_journal_page_first 326
_journal_page_last 328
_journal_paper_doi 10.1016/0022-4596(89)90117-5
_journal_volume 78
_journal_year 1989
_chemical_formula_structural 'Tl0.8 Pr0.6 Sr1.6 Cu O5'
_chemical_formula_sum 'Cu O5 Pr0.6 Sr1.6 Tl0.8'
_chemical_name_systematic
;
Thallium(III) praseodymium strontium copper oxide (.8/.6/1.6/1/5)
;
_space_group_IT_number 123
_symmetry_cell_setting tetragonal
_symmetry_Int_Tables_number 123
_symmetry_space_group_name_Hall '-P 4 2'
_symmetry_space_group_name_H-M 'P 4/m m m'
_cell_angle_alpha 90
_cell_angle_beta 90
_cell_angle_gamma 90
_cell_formula_units_Z 1
_cell_length_a 3.741
_cell_length_b 3.741
_cell_length_c 8.875
_cell_volume 124.2
_refine_ls_R_factor_all 0.07
_cod_original_formula_sum 'Cu O5 Pr.6 Sr1.6 Tl.8'
_cod_database_code 1001404

loop_
_symmetry_equiv_pos_as_xyz
x,y,z
-x,-y,z
-x,y,z
x,-y,z
-y,x,z
y,-x,z
y,x,z
-y,-x,z
-x,-y,-z
x,y,-z
x,-y,-z
-x,y,-z
y,-x,-z
-y,x,-z
-y,-x,-z
y,x,-z

loop_
_atom_site_label
_atom_site_type_symbol
_atom_site_symmetry_multiplicity
_atom_site_Wyckoff_symbol
_atom_site_fract_x
_atom_site_fract_y
_atom_site_fract_z
_atom_site_occupancy
_atom_site_attached_hydrogens
_atom_site_calc_flag
Tl1 Tl3+ 1 b 0. 0. 0.5 0.8 0 d
Pr1 Pr3+ 1 b 0. 0. 0.5 0.2 0 d
Sr1 Sr2+ 2 h 0.5 0.5 0.205(1) 0.8 0 d
Pr2 Pr3+ 2 h 0.5 0.5 0.205(1) 0.2 0 d
Cu1 Cu3+ 1 a 0. 0. 0. 1. 0 d
O1 O2- 2 g 0. 0. 0.259(5) 1. 0 d
O2 O2- 1 d 0.5 0.5 0.5 1. 0 d
O3 O2- 2 f 0.5 0. 0. 1. 0 d

loop_
_atom_type_symbol
_atom_type_oxidation_number
Tl3+ 3.000
Pr3+ 3.000
Sr2+ 2.000
Cu3+ 2.600
O2- -2.000
